data_4106402
loop_
_publ_author_name
'Peter D. Southon'
'David J. Price'
'Pia K. Nielsen'
'Christine J. McKenzie'
'Cameron J. Kepert'

_publ_contact_author_address
;Department of Chemistry
University of Southern Denmark
Campusvej 55
DK-5230 Odense M
Denmark.
;
_publ_contact_author_email chk@ifk.sdu.dk
_publ_contact_author_name 'Christine J. McKenzie'
_publ_section_title
;
 Reversible and Selective O2 Chemisorption in a Porous Metal-Organic Host
 Material
;
_journal_name_full 'Journal of the American Chemical Society'
_journal_page_first 10885
_journal_page_last 10891
_journal_paper_doi 10.1021/ja202228v
_journal_volume 133
_journal_year 2011
_chemical_formula_sum 'C80 H82 Co4 F24 N12 O10 P4'
_chemical_formula_weight 2187.18
_chemical_name_common '[Co4(O2)2(bpbp)2(BDC)](PF6)4'
_chemical_name_systematic
; 
 ? 
;
_space_group_IT_number 14
_symmetry_cell_setting monoclinic
_symmetry_Int_Tables_number 14
_symmetry_space_group_name_Hall '-P 2yn'
_symmetry_space_group_name_H-M 'P 1 21/n 1'
_atom_sites_solution_hydrogens geom
_atom_sites_solution_primary direct
_atom_sites_solution_secondary difmap
_audit_creation_method SHELXL-97
_cell_angle_alpha 90.00
_cell_angle_beta 93.69(3)
_cell_angle_gamma 90.00
_cell_formula_units_Z 2
_cell_length_a 10.225(2)
_cell_length_b 12.729(3)
_cell_length_c 36.869(7)
_cell_measurement_reflns_used 1449
_cell_measurement_temperature 100(2)
_cell_measurement_theta_max 180
_cell_measurement_theta_min 0
_cell_volume 4788.7(17)
_computing_cell_refinement 'XDS (Kabsch, 1993)'
_computing_data_collection 'Blu-Ice (McPhillips et al., 2002)'
_computing_data_reduction 'XDS (Kabsch, 1993)'
_computing_molecular_graphics X-Seed!(Barbour,1999),POV-Ray(Cason,2004)
_computing_publication_material 'enCIFer (CCDC, 2008)'
_computing_structure_refinement 'SHELXL-97 (Sheldrick, 2008)'
_computing_structure_solution 'SHELXS-97 (Sheldrick, 2008)'
_diffrn_ambient_temperature 100(2)
_diffrn_measured_fraction_theta_full 0.993
_diffrn_measured_fraction_theta_max 0.993
_diffrn_measurement_device_type 'ADSC Q315r CCD'
_diffrn_measurement_method 'omega scan'
_diffrn_radiation_monochromator Silicon(111)
_diffrn_radiation_probe x-ray
_diffrn_radiation_type synchrotron
_diffrn_radiation_wavelength 0.652529
_diffrn_reflns_av_R_equivalents 0.0715
_diffrn_reflns_av_sigmaI/netI 0.0456
_diffrn_reflns_limit_h_max 11
_diffrn_reflns_limit_h_min -11
_diffrn_reflns_limit_k_max 14
_diffrn_reflns_limit_k_min -14
_diffrn_reflns_limit_l_max 42
_diffrn_reflns_limit_l_min -42
_diffrn_reflns_number 54113
_diffrn_reflns_theta_full 22.02
_diffrn_reflns_theta_max 22.02
_diffrn_reflns_theta_min 1.47
_diffrn_source synchrotron
_diffrn_source_type 'PX2-3ID Beamline, Australian Synchrotron'
_exptl_absorpt_coefficient_mu 0.854
_exptl_absorpt_correction_T_max 'not determined'
_exptl_absorpt_correction_T_min 'not determined'
_exptl_absorpt_correction_type multi-scan
_exptl_crystal_colour red-orange
_exptl_crystal_density_diffrn 1.517
_exptl_crystal_description plate
_exptl_crystal_F_000 2220
_exptl_crystal_size_max 0.125
_exptl_crystal_size_mid 0.05
_exptl_crystal_size_min 0.006
_refine_diff_density_max 2.300
_refine_diff_density_min -0.714
_refine_diff_density_rms 0.127
_refine_ls_extinction_method none
_refine_ls_goodness_of_fit_ref 1.025
_refine_ls_hydrogen_treatment constr
_refine_ls_matrix_type full
_refine_ls_number_parameters 613
_refine_ls_number_reflns 7571
_refine_ls_number_restraints 0
_refine_ls_restrained_S_all 1.025
_refine_ls_R_factor_all 0.0968
_refine_ls_R_factor_gt 0.0904
_refine_ls_shift/su_max 0.000
_refine_ls_shift/su_mean 0.000
_refine_ls_structure_factor_coef Fsqd
_refine_ls_weighting_details 'calc w=1/[\s^2^(Fo^2^)+(0.1712P)^2^+16.9673P] where P=(Fo^2^+2Fc^2^)/3'
_refine_ls_weighting_scheme calc
_refine_ls_wR_factor_gt 0.2587
_refine_ls_wR_factor_ref 0.2658
_reflns_number_gt 6659
_reflns_number_total 7571
_reflns_threshold_expression >2sigma(I)
_cod_data_source_file ja202228v_si_003.cif
_cod_data_source_block d06_1_3
_cod_original_cell_volume 4788.7(16)
_cod_database_code 4106402

loop_
_symmetry_equiv_pos_as_xyz
'x, y, z'
'-x+1/2, y+1/2, -z+1/2'
'-x, -y, -z'
'x-1/2, -y-1/2, z-1/2'

loop_
_atom_site_label
_atom_site_type_symbol
_atom_site_fract_x
_atom_site_fract_y
_atom_site_fract_z
_atom_site_U_iso_or_equiv
_atom_site_adp_type
_atom_site_occupancy
_atom_site_symmetry_multiplicity
_atom_site_calc_flag
_atom_site_refinement_flags
Co1 Co 0.82641(8) 0.73489(6) 0.095467(19) 0.0370(3) Uani 1 1 d .
Co2 Co 0.54822(10) 0.84804(6) 0.087402(19) 0.0448(3) Uani 1 1 d .
P1 P 0.8393(3) 0.24464(15) 0.08149(6) 0.0775(8) Uani 1 1 d .
P20 P 0.1606(4) 0.6476(4) 0.27924(13) 0.0646(18) Uani 0.71(2) 1 d P
P21 P 0.1522(17) 0.578(3) 0.2595(8) 0.155(16) Uani 0.29(2) 1 d P
F1 F 0.9252(9) 0.1751(6) 0.0595(3) 0.148(3) Uani 1 1 d .
F2 F 0.7162(7) 0.2169(4) 0.05480(14) 0.0926(19) Uani 1 1 d .
F3 F 0.8653(6) 0.3457(3) 0.05795(11) 0.0748(14) Uani 1 1 d .
F7 F 0.2553(8) 0.6456(6) 0.31286(19) 0.124(3) Uani 1 1 d .
F8 F 0.1558(9) 0.7707(6) 0.2788(3) 0.146(3) Uani 1 1 d .
F10 F 0.0864(15) 0.6409(11) 0.2406(3) 0.268(9) Uani 1 1 d .
F11 F 0.2887(11) 0.6415(9) 0.2567(2) 0.172(4) Uani 1 1 d .
F12 F 0.1644(6) 0.5146(6) 0.27881(16) 0.108(2) Uani 1 1 d .
F40 F 0.7745(14) 0.3067(9) 0.1059(3) 0.061(3) Uiso 0.46(2) 1 d P
F41 F 0.7217(14) 0.3244(8) 0.1043(3) 0.069(3) Uiso 0.54(2) 1 d P
F50 F 0.9881(15) 0.2703(9) 0.1039(4) 0.075(4) Uiso 0.46(2) 1 d P
F51 F 0.9383(13) 0.2790(8) 0.1127(3) 0.071(3) Uiso 0.54(2) 1 d P
F60 F 0.8416(14) 0.1384(9) 0.1011(3) 0.071(4) Uiso 0.46(2) 1 d P
F61 F 0.7840(11) 0.1533(7) 0.1105(3) 0.067(3) Uiso 0.54(2) 1 d P
F90 F 0.0483(9) 0.6493(7) 0.3080(3) 0.083(4) Uiso 0.600(19) 1 d P
F91 F 0.004(3) 0.600(3) 0.2741(9) 0.194(14) Uiso 0.400(19) 1 d P
O1 O 0.7915(5) 0.8369(4) 0.06038(11) 0.0536(12) Uani 1 1 d .
O2 O 0.7019(6) 0.9139(4) 0.07279(12) 0.0629(14) Uani 1 1 d .
O3 O 0.6721(4) 0.7722(3) 0.11854(10) 0.0388(9) Uani 1 1 d .
O4 O 0.7198(4) 0.6373(3) 0.06600(10) 0.0381(9) Uani 1 1 d .
O5 O 0.5474(5) 0.7432(3) 0.04991(11) 0.0451(10) Uani 1 1 d .
N1 N 0.4395(8) 0.9380(5) 0.05652(15) 0.0666(19) Uani 1 1 d .
N2 N 0.5219(7) 0.9580(4) 0.12357(14) 0.0584(17) Uani 1 1 d .
N3 N 0.4113(5) 0.7663(4) 0.11252(14) 0.0467(13) Uani 1 1 d .
N4 N 0.9337(5) 0.8248(4) 0.12679(12) 0.0412(11) Uani 1 1 d .
N5 N 0.8704(5) 0.6222(4) 0.13289(12) 0.0361(10) Uani 1 1 d .
N6 N 0.9728(5) 0.6735(5) 0.07226(12) 0.0469(13) Uani 1 1 d .
C1 C 0.6146(6) 0.6589(4) 0.04835(14) 0.0370(13) Uani 1 1 d .
C2 C 0.5571(6) 0.5766(4) 0.02272(13) 0.0348(12) Uani 1 1 d .
C3 C 0.5849(6) 0.4718(5) 0.02916(14) 0.0390(13) Uani 1 1 d .
H3 H 0.6426 0.4523 0.0493 0.047 Uiso 1 1 calc R
C4 C 0.4707(6) 0.6045(5) -0.00658(14) 0.0397(13) Uani 1 1 d .
H4 H 0.4501 0.6763 -0.0110 0.048 Uiso 1 1 calc R
C5 C 0.3726(9) 0.9095(6) 0.02521(18) 0.064(2) Uani 1 1 d .
H5 H 0.3731 0.8381 0.0177 0.077 Uiso 1 1 calc R
C6 C 0.3040(10) 0.9820(7) 0.0041(2) 0.074(2) Uani 1 1 d .
H6 H 0.2595 0.9615 -0.0182 0.089 Uiso 1 1 calc R
C7 C 0.3001(12) 1.0853(7) 0.0156(2) 0.089(3) Uani 1 1 d .
H7 H 0.2523 1.1365 0.0014 0.106 Uiso 1 1 calc R
C8 C 0.3675(12) 1.1135(7) 0.0483(2) 0.092(3) Uani 1 1 d .
H8 H 0.3657 1.1839 0.0567 0.111 Uiso 1 1 calc R
C9 C 0.4364(11) 1.0378(6) 0.0680(2) 0.076(3) Uani 1 1 d .
C10 C 0.5143(12) 1.0584(6) 0.1024(2) 0.082(3) Uani 1 1 d .
H10A H 0.4719 1.1137 0.1165 0.098 Uiso 1 1 calc R
H10B H 0.6034 1.0824 0.0974 0.098 Uiso 1 1 calc R
C11 C 0.3988(8) 0.9356(6) 0.1406(2) 0.068(2) Uani 1 1 d .
H11A H 0.3246 0.9677 0.1260 0.081 Uiso 1 1 calc R
H11B H 0.4019 0.9669 0.1652 0.081 Uiso 1 1 calc R
C12 C 0.3779(7) 0.8177(7) 0.14315(18) 0.0580(19) Uani 1 1 d .
C13 C 0.3348(7) 0.7662(8) 0.1722(2) 0.067(2) Uani 1 1 d .
H13 H 0.3152 0.8032 0.1936 0.081 Uiso 1 1 calc R
C14 C 0.3202(8) 0.6594(8) 0.1701(2) 0.072(2) Uani 1 1 d .
H14 H 0.2915 0.6216 0.1904 0.087 Uiso 1 1 calc R
C15 C 0.3466(8) 0.6062(7) 0.1388(2) 0.066(2) Uani 1 1 d .
H15 H 0.3331 0.5326 0.1368 0.079 Uiso 1 1 calc R
C16 C 0.3936(6) 0.6633(6) 0.11043(19) 0.0521(16) Uani 1 1 d .
H16 H 0.4137 0.6276 0.0889 0.062 Uiso 1 1 calc R
C17 C 0.6304(8) 0.9669(5) 0.15250(16) 0.0527(18) Uani 1 1 d .
H17A H 0.7129 0.9843 0.1412 0.063 Uiso 1 1 calc R
H17B H 0.6108 1.0249 0.1692 0.063 Uiso 1 1 calc R
C18 C 0.6487(6) 0.8682(5) 0.17360(15) 0.0378(13) Uani 1 1 d .
C19 C 0.6477(6) 0.8655(5) 0.21142(15) 0.0415(13) Uani 1 1 d .
H19 H 0.6277 0.9280 0.2240 0.050 Uiso 1 1 calc R
C20 C 0.6750(6) 0.7747(5) 0.23140(15) 0.0419(13) Uani 1 1 d .
C21 C 0.6761(8) 0.7777(6) 0.27303(16) 0.0532(17) Uani 1 1 d .
C22 C 0.7962(9) 0.8407(6) 0.28771(18) 0.068(2) Uani 1 1 d .
H22A H 0.7924 0.9117 0.2774 0.101 Uiso 1 1 calc R
H22B H 0.8762 0.8056 0.2809 0.101 Uiso 1 1 calc R
H22C H 0.7965 0.8451 0.3143 0.101 Uiso 1 1 calc R
C23 C 0.5558(10) 0.8348(9) 0.2853(2) 0.086(3) Uani 1 1 d .
H23A H 0.4766 0.7970 0.2765 0.129 Uiso 1 1 calc R
H23B H 0.5535 0.9063 0.2754 0.129 Uiso 1 1 calc R
H23C H 0.5600 0.8380 0.3119 0.129 Uiso 1 1 calc R
C24 C 0.6848(12) 0.6680(7) 0.28926(19) 0.084(3) Uani 1 1 d .
H24A H 0.6086 0.6268 0.2803 0.126 Uiso 1 1 calc R
H24B H 0.6864 0.6728 0.3158 0.126 Uiso 1 1 calc R
H24C H 0.7651 0.6337 0.2822 0.126 Uiso 1 1 calc R
C25 C 0.7080(6) 0.6850(5) 0.21242(15) 0.0408(13) Uani 1 1 d .
H25 H 0.7305 0.6227 0.2256 0.049 Uiso 1 1 calc R
C26 C 0.7087(6) 0.6841(4) 0.17448(15) 0.0363(12) Uani 1 1 d .
C27 C 0.6752(6) 0.7755(5) 0.15537(14) 0.0359(12) Uani 1 1 d .
C28 C 0.7538(6) 0.5911(4) 0.15312(15) 0.0383(13) Uani 1 1 d .
H28A H 0.7775 0.5323 0.1698 0.046 Uiso 1 1 calc R
H28B H 0.6821 0.5673 0.1357 0.046 Uiso 1 1 calc R
C29 C 0.9766(6) 0.6635(5) 0.15870(15) 0.0401(13) Uani 1 1 d .
H29A H 1.0622 0.6359 0.1519 0.048 Uiso 1 1 calc R
H29B H 0.9621 0.6387 0.1836 0.048 Uiso 1 1 calc R
C30 C 0.9798(6) 0.7811(5) 0.15832(15) 0.0389(13) Uani 1 1 d .
C31 C 1.0334(6) 0.8407(5) 0.18665(18) 0.0461(15) Uani 1 1 d .
H31 H 1.0608 0.8089 0.2092 0.055 Uiso 1 1 calc R
C32 C 1.0469(7) 0.9481(5) 0.18169(19) 0.0528(16) Uani 1 1 d .
H32 H 1.0827 0.9912 0.2009 0.063 Uiso 1 1 calc R
C33 C 1.0081(7) 0.9911(5) 0.1489(2) 0.0553(17) Uani 1 1 d .
H33 H 1.0212 1.0638 0.1447 0.066 Uiso 1 1 calc R
C34 C 0.9499(7) 0.9288(5) 0.12211(17) 0.0504(16) Uani 1 1 d .
H34 H 0.9202 0.9599 0.0996 0.060 Uiso 1 1 calc R
C35 C 0.9190(7) 0.5325(5) 0.11196(16) 0.0446(14) Uani 1 1 d .
H35A H 0.8441 0.4923 0.1007 0.054 Uiso 1 1 calc R
H35B H 0.9716 0.4849 0.1283 0.054 Uiso 1 1 calc R
C36 C 1.0022(6) 0.5746(5) 0.08291(16) 0.0469(15) Uani 1 1 d .
C37 C 1.0971(8) 0.5169(7) 0.0670(2) 0.066(2) Uani 1 1 d .
H37 H 1.1169 0.4473 0.0749 0.079 Uiso 1 1 calc R
C38 C 1.1629(9) 0.5613(9) 0.0394(2) 0.078(3) Uani 1 1 d .
H38 H 1.2279 0.5225 0.0278 0.094 Uiso 1 1 calc R
C39 C 1.1338(9) 0.6618(9) 0.0287(2) 0.081(3) Uani 1 1 d .
H39 H 1.1788 0.6935 0.0098 0.097 Uiso 1 1 calc R
C40 C 1.0379(8) 0.7177(7) 0.04569(17) 0.064(2) Uani 1 1 d .
H40 H 1.0184 0.7879 0.0384 0.077 Uiso 1 1 calc R

loop_
_atom_site_aniso_label
_atom_site_aniso_U_11
_atom_site_aniso_U_22
_atom_site_aniso_U_33
_atom_site_aniso_U_23
_atom_site_aniso_U_13
_atom_site_aniso_U_12
Co1 0.0562(5) 0.0354(5) 0.0182(4) -0.0044(3) -0.0074(3) -0.0110(3)
Co2 0.0841(7) 0.0302(5) 0.0178(4) -0.0052(3) -0.0146(4) 0.0015(4)
P1 0.134(2) 0.0386(10) 0.0542(13) 0.0049(9) -0.0381(13) -0.0092(11)
P20 0.078(2) 0.072(3) 0.043(2) 0.0323(19) -0.0056(14) 0.0014(16)
P21 0.130(10) 0.21(3) 0.13(2) 0.13(2) 0.027(11) 0.036(13)
F1 0.157(7) 0.098(5) 0.184(8) -0.071(5) -0.041(6) 0.042(5)
F2 0.154(5) 0.049(2) 0.067(3) 0.003(2) -0.054(3) -0.008(3)
F3 0.131(4) 0.055(3) 0.038(2) -0.0048(18) 0.006(2) -0.009(2)
F7 0.164(7) 0.109(5) 0.095(5) 0.002(4) -0.026(4) 0.052(5)
F8 0.157(7) 0.108(5) 0.170(8) 0.074(5) -0.005(6) 0.000(5)
F10 0.295(15) 0.287(15) 0.198(11) 0.166(11) -0.166(11) -0.058(12)
F11 0.191(9) 0.218(11) 0.115(6) 0.013(6) 0.075(6) -0.044(8)
F12 0.107(4) 0.147(6) 0.067(3) 0.045(4) -0.009(3) 0.004(4)
O1 0.086(3) 0.044(2) 0.029(2) 0.0002(18) -0.016(2) -0.008(2)
O2 0.111(4) 0.041(2) 0.033(2) 0.0006(19) -0.018(2) -0.012(3)
O3 0.057(2) 0.039(2) 0.0188(18) -0.0074(15) -0.0099(16) -0.0024(18)
O4 0.052(2) 0.038(2) 0.0226(19) -0.0087(16) -0.0060(17) -0.0057(17)
O5 0.066(3) 0.040(2) 0.027(2) -0.0094(16) -0.0138(19) -0.002(2)
N1 0.123(5) 0.043(3) 0.030(3) 0.000(2) -0.030(3) 0.011(3)
N2 0.109(5) 0.036(3) 0.027(3) -0.007(2) -0.026(3) 0.015(3)
N3 0.054(3) 0.053(3) 0.031(3) -0.013(2) -0.012(2) 0.007(2)
N4 0.058(3) 0.041(3) 0.024(2) -0.004(2) -0.002(2) -0.014(2)
N5 0.048(3) 0.034(2) 0.025(2) -0.0078(19) -0.0016(19) -0.006(2)
N6 0.057(3) 0.065(4) 0.019(2) -0.007(2) -0.005(2) -0.021(3)
C1 0.056(3) 0.038(3) 0.017(2) -0.003(2) -0.004(2) -0.006(3)
C2 0.051(3) 0.037(3) 0.016(2) -0.009(2) -0.002(2) -0.009(2)
C3 0.052(3) 0.043(3) 0.020(3) -0.010(2) -0.008(2) -0.001(3)
C4 0.062(4) 0.032(3) 0.024(3) -0.008(2) -0.007(2) -0.001(3)
C5 0.106(6) 0.053(4) 0.029(3) -0.004(3) -0.026(4) 0.004(4)
C6 0.119(7) 0.061(5) 0.039(4) -0.004(3) -0.024(4) 0.012(5)
C7 0.158(9) 0.063(5) 0.039(4) 0.003(4) -0.038(5) 0.025(6)
C8 0.172(10) 0.049(4) 0.050(5) -0.003(4) -0.040(6) 0.023(5)
C9 0.140(8) 0.046(4) 0.037(4) -0.001(3) -0.033(4) 0.015(5)
C10 0.166(9) 0.035(4) 0.038(4) -0.006(3) -0.039(5) 0.014(4)
C11 0.087(5) 0.064(5) 0.046(4) -0.029(4) -0.038(4) 0.035(4)
C12 0.050(4) 0.088(5) 0.034(3) -0.016(4) -0.012(3) 0.012(4)
C13 0.049(4) 0.100(7) 0.051(4) -0.024(4) -0.005(3) -0.002(4)
C14 0.056(4) 0.110(7) 0.051(4) 0.006(4) 0.005(3) -0.021(4)
C15 0.062(4) 0.079(5) 0.055(4) -0.005(4) -0.002(3) -0.017(4)
C16 0.046(3) 0.066(4) 0.043(4) -0.009(3) -0.003(3) -0.007(3)
C17 0.099(5) 0.031(3) 0.024(3) -0.011(2) -0.023(3) 0.001(3)
C18 0.055(3) 0.035(3) 0.022(3) -0.003(2) -0.005(2) -0.003(2)
C19 0.064(4) 0.039(3) 0.021(3) -0.007(2) -0.006(2) -0.001(3)
C20 0.060(4) 0.043(3) 0.022(3) 0.001(2) -0.003(2) -0.004(3)
C21 0.084(5) 0.055(4) 0.020(3) 0.000(3) 0.004(3) 0.008(3)
C22 0.113(6) 0.065(5) 0.022(3) -0.005(3) -0.012(4) 0.015(4)
C23 0.106(7) 0.119(8) 0.035(4) 0.008(4) 0.024(4) 0.027(6)
C24 0.167(10) 0.063(5) 0.022(3) 0.010(3) 0.010(4) -0.007(5)
C25 0.057(3) 0.039(3) 0.026(3) 0.003(2) -0.002(2) -0.005(3)
C26 0.049(3) 0.033(3) 0.026(3) -0.002(2) -0.002(2) -0.006(2)
C27 0.048(3) 0.042(3) 0.016(2) -0.006(2) -0.006(2) -0.009(2)
C28 0.056(3) 0.032(3) 0.027(3) -0.001(2) 0.000(2) -0.008(2)
C29 0.050(3) 0.043(3) 0.025(3) -0.003(2) -0.007(2) -0.001(3)
C30 0.045(3) 0.046(3) 0.026(3) -0.008(2) -0.003(2) -0.004(3)
C31 0.052(3) 0.048(4) 0.037(3) -0.010(3) -0.011(3) 0.001(3)
C32 0.057(4) 0.053(4) 0.047(4) -0.022(3) -0.011(3) -0.010(3)
C33 0.068(4) 0.038(3) 0.058(4) -0.007(3) -0.003(3) -0.015(3)
C34 0.070(4) 0.048(4) 0.032(3) 0.003(3) -0.007(3) -0.019(3)
C35 0.062(4) 0.038(3) 0.034(3) -0.011(3) -0.002(3) -0.002(3)
C36 0.055(4) 0.055(4) 0.030(3) -0.018(3) -0.001(3) -0.011(3)
C37 0.069(4) 0.078(5) 0.052(4) -0.029(4) 0.004(4) -0.009(4)
C38 0.077(5) 0.110(8) 0.050(4) -0.040(5) 0.016(4) -0.021(5)
C39 0.088(6) 0.118(8) 0.038(4) -0.024(5) 0.017(4) -0.039(6)
C40 0.080(5) 0.088(6) 0.024(3) -0.003(3) -0.002(3) -0.027(4)

loop_
_atom_type_symbol
_atom_type_description
_atom_type_scat_dispersion_real
_atom_type_scat_dispersion_imag
_atom_type_scat_source
C C 0.0033 0.0016 'International Tables Vol C Tables 4.2.6.8 and 6.1.1.4'
H H 0.0000 0.0000 'International Tables Vol C Tables 4.2.6.8 and 6.1.1.4'
N N 0.0061 0.0033 'International Tables Vol C Tables 4.2.6.8 and 6.1.1.4'
O O 0.0106 0.0060 'International Tables Vol C Tables 4.2.6.8 and 6.1.1.4'
F F 0.0171 0.0103 'International Tables Vol C Tables 4.2.6.8 and 6.1.1.4'
P P 0.1023 0.0942 'International Tables Vol C Tables 4.2.6.8 and 6.1.1.4'
Co Co 0.3494 0.9721 'International Tables Vol C Tables 4.2.6.8 and 6.1.1.4'

loop_
_geom_angle_atom_site_label_1
_geom_angle_atom_site_label_2
_geom_angle_atom_site_label_3
_geom_angle
_geom_angle_site_symmetry_1
O1 Co1 O3 90.5(2) .
O1 Co1 N4 94.5(2) .
O3 Co1 N4 92.31(19) .
O1 Co1 N6 95.4(2) .
O3 Co1 N6 170.6(2) .
N4 Co1 N6 94.5(2) .
O1 Co1 O4 88.97(18) .
O3 Co1 O4 87.61(17) .
N4 Co1 O4 176.51(19) .
N6 Co1 O4 85.21(19) .
O1 Co1 N5 177.9(2) .
O3 Co1 N5 91.52(18) .
N4 Co1 N5 85.4(2) .
N6 Co1 N5 82.6(2) .
O4 Co1 N5 91.15(17) .
O2 Co2 O3 82.2(2) .
O2 Co2 N1 91.5(3) .
O3 Co2 N1 172.9(3) .
O2 Co2 O5 93.9(2) .
O3 Co2 O5 93.05(17) .
N1 Co2 O5 90.7(2) .
O2 Co2 N2 91.7(3) .
O3 Co2 N2 93.81(19) .
N1 Co2 N2 83.0(2) .
O5 Co2 N2 171.6(2) .
O2 Co2 N3 167.0(2) .
O3 Co2 N3 85.2(2) .
N1 Co2 N3 100.8(3) .
O5 Co2 N3 90.1(2) .
N2 Co2 N3 85.8(3) .
F40 P1 F1 171.5(7) .
F40 P1 F60 100.8(7) .
F1 P1 F60 75.3(7) .
F40 P1 F51 71.0(6) .
F1 P1 F51 100.9(6) .
F60 P1 F51 84.7(6) .
F40 P1 F3 89.9(5) .
F1 P1 F3 93.3(5) .
F60 P1 F3 167.7(7) .
F51 P1 F3 93.1(4) .
F40 P1 F2 97.8(6) .
F1 P1 F2 90.1(4) .
F60 P1 F2 94.8(5) .
F51 P1 F2 168.4(6) .
F3 P1 F2 89.7(3) .
F40 P1 F61 77.9(6) .
F1 P1 F61 99.5(6) .
F60 P1 F61 25.3(4) .
F51 P1 F61 87.3(5) .
F3 P1 F61 166.9(5) .
F2 P1 F61 87.4(4) .
F40 P1 F50 91.4(7) .
F1 P1 F50 81.0(6) .
F60 P1 F50 87.4(6) .
F51 P1 F50 21.5(5) .
F3 P1 F50 86.3(5) .
F2 P1 F50 170.0(7) .
F61 P1 F50 98.5(5) .
F40 P1 F41 14.6(6) .
F1 P1 F41 173.7(5) .
F60 P1 F41 105.4(7) .
F51 P1 F41 85.3(6) .
F3 P1 F41 86.5(4) .
F2 P1 F41 83.6(5) .
F61 P1 F41 80.5(5) .
F50 P1 F41 105.2(6) .
P21 P20 F7 121.5(9) .
P21 P20 F8 139.8(8) .
F7 P20 F8 92.5(5) .
P21 P20 F10 51.0(9) .
F7 P20 F10 168.7(9) .
F8 P20 F10 91.8(6) .
P21 P20 F11 70.3(10) .
F7 P20 F11 85.6(5) .
F8 P20 F11 93.9(6) .
F10 P20 F11 83.7(8) .
P21 P20 F90 113.6(9) .
F7 P20 F90 84.7(5) .
F8 P20 F90 88.3(6) .
F10 P20 F90 105.9(8) .
F11 P20 F90 170.1(6) .
P21 P20 F12 39.0(6) .
F7 P20 F12 88.7(4) .
F8 P20 F12 178.8(5) .
F10 P20 F12 87.0(6) .
F11 P20 F12 85.8(6) .
F90 P20 F12 92.2(4) .
P21 P20 F91 68.1(14) .
F7 P20 F91 128.7(12) .
F8 P20 F91 108.8(12) .
F10 P20 F91 59.2(12) .
F11 P20 F91 136.0(13) .
F90 P20 F91 51.3(11) .
F12 P20 F91 70.7(12) .
F12 P21 P20 99(3) .
F12 P21 F10 153.5(18) .
P20 P21 F10 83(2) .
F12 P21 F11 110.6(16) .
P20 P21 F11 68(2) .
F10 P21 F11 94.7(17) .
F12 P21 F91 89.0(15) .
P20 P21 F91 72(2) .
F10 P21 F91 66.3(15) .
F11 P21 F91 138(3) .
P21 F10 P20 46(2) .
P21 F10 F91 69.7(14) .
P20 F10 F91 64.6(13) .
P20 F11 P21 41.7(14) .
P21 F12 P20 42(2) .
F41 F40 P1 128.5(19) .
F41 F40 F51 169(2) .
P1 F40 F51 58.6(6) .
F40 F41 P1 36.9(15) .
F51 F50 P1 64.0(16) .
F50 F51 P1 94.5(18) .
F50 F51 F40 140.7(19) .
P1 F51 F40 50.4(5) .
F61 F60 P1 90.3(14) .
F60 F61 P1 64.4(12) .
F91 F90 P20 67.7(14) .
F90 F91 F10 112(2) .
F90 F91 P21 97(2) .
F10 F91 P21 44.0(11) .
F90 F91 P20 60.9(13) .
F10 F91 P20 56.3(11) .
P21 F91 P20 39.7(17) .
O2 O1 Co1 110.8(3) .
O1 O2 Co2 110.3(3) .
C27 O3 Co1 119.3(4) .
C27 O3 Co2 123.8(4) .
Co1 O3 Co2 113.2(2) .
C1 O4 Co1 125.7(4) .
C1 O5 Co2 129.7(4) .
C9 N1 C5 120.1(6) .
C9 N1 Co2 113.8(5) .
C5 N1 Co2 126.0(5) .
C11 N2 C17 109.1(5) .
C11 N2 C10 111.7(7) .
C17 N2 C10 108.6(6) .
C11 N2 Co2 108.1(4) .
C17 N2 Co2 114.3(4) .
C10 N2 Co2 105.0(4) .
C16 N3 C12 118.8(7) .
C16 N3 Co2 125.4(5) .
C12 N3 Co2 110.5(5) .
C34 N4 C30 118.6(5) .
C34 N4 Co1 125.4(4) .
C30 N4 Co1 115.3(4) .
C35 N5 C29 110.4(5) .
C35 N5 C28 111.1(4) .
C29 N5 C28 110.2(4) .
C35 N5 Co1 105.0(3) .
C29 N5 Co1 107.8(3) .
C28 N5 Co1 112.2(4) .
C40 N6 C36 119.5(7) .
C40 N6 Co1 125.9(6) .
C36 N6 Co1 114.4(4) .
O4 C1 O5 127.5(5) .
O4 C1 C2 117.4(5) .
O5 C1 C2 115.1(5) .
C3 C2 C4 119.5(5) .
C3 C2 C1 119.8(5) .
C4 C2 C1 120.7(5) .
C4 C3 C2 120.3(5) 3_665
C4 C3 H3 119.9 3_665
C2 C3 H3 119.9 .
C3 C4 C2 120.2(5) 3_665
C3 C4 H4 119.9 3_665
C2 C4 H4 119.9 .
N1 C5 C6 121.1(7) .
N1 C5 H5 119.5 .
C6 C5 H5 119.5 .
C5 C6 C7 119.3(7) .
C5 C6 H6 120.3 .
C7 C6 H6 120.3 .
C6 C7 C8 119.1(7) .
C6 C7 H7 120.4 .
C8 C7 H7 120.4 .
C9 C8 C7 119.0(8) .
C9 C8 H8 120.5 .
C7 C8 H8 120.5 .
N1 C9 C8 121.3(7) .
N1 C9 C10 114.6(6) .
C8 C9 C10 124.1(7) .
C9 C10 N2 107.6(6) .
C9 C10 H10A 110.2 .
N2 C10 H10A 110.2 .
C9 C10 H10B 110.2 .
N2 C10 H10B 110.2 .
H10A C10 H10B 108.5 .
N2 C11 C12 110.2(6) .
N2 C11 H11A 109.6 .
C12 C11 H11A 109.6 .
N2 C11 H11B 109.6 .
C12 C11 H11B 109.6 .
H11A C11 H11B 108.1 .
C13 C12 N3 122.2(8) .
C13 C12 C11 125.6(7) .
N3 C12 C11 112.2(7) .
C12 C13 C14 118.4(8) .
C12 C13 H13 120.8 .
C14 C13 H13 120.8 .
C13 C14 C15 120.6(8) .
C13 C14 H14 119.7 .
C15 C14 H14 119.7 .
C14 C15 C16 118.1(8) .
C14 C15 H15 120.9 .
C16 C15 H15 120.9 .
N3 C16 C15 121.8(7) .
N3 C16 H16 119.1 .
C15 C16 H16 119.1 .
C18 C17 N2 111.9(5) .
C18 C17 H17A 109.2 .
N2 C17 H17A 109.2 .
C18 C17 H17B 109.2 .
N2 C17 H17B 109.2 .
H17A C17 H17B 107.9 .
C27 C18 C19 118.4(5) .
C27 C18 C17 119.1(5) .
C19 C18 C17 122.4(5) .
C20 C19 C18 122.4(5) .
C20 C19 H19 118.8 .
C18 C19 H19 118.8 .
C19 C20 C25 117.6(5) .
C19 C20 C21 119.8(5) .
C25 C20 C21 122.5(5) .
C24 C21 C23 110.5(7) .
C24 C21 C20 111.5(6) .
C23 C21 C20 110.8(6) .
C24 C21 C22 108.4(7) .
C23 C21 C22 106.8(7) .
C20 C21 C22 108.7(6) .
C21 C22 H22A 109.5 .
C21 C22 H22B 109.5 .
H22A C22 H22B 109.5 .
C21 C22 H22C 109.5 .
H22A C22 H22C 109.5 .
H22B C22 H22C 109.5 .
C21 C23 H23A 109.5 .
C21 C23 H23B 109.5 .
H23A C23 H23B 109.5 .
C21 C23 H23C 109.5 .
H23A C23 H23C 109.5 .
H23B C23 H23C 109.5 .
C21 C24 H24A 109.5 .
C21 C24 H24B 109.5 .
H24A C24 H24B 109.5 .
C21 C24 H24C 109.5 .
H24A C24 H24C 109.5 .
H24B C24 H24C 109.5 .
C20 C25 C26 121.8(5) .
C20 C25 H25 119.1 .
C26 C25 H25 119.1 .
C27 C26 C25 118.8(5) .
C27 C26 C28 117.7(5) .
C25 C26 C28 123.3(5) .
O3 C27 C26 118.0(5) .
O3 C27 C18 121.1(5) .
C26 C27 C18 120.9(5) .
N5 C28 C26 109.4(4) .
N5 C28 H28A 109.8 .
C26 C28 H28A 109.8 .
N5 C28 H28B 109.8 .
C26 C28 H28B 109.8 .
H28A C28 H28B 108.2 .
N5 C29 C30 111.2(5) .
N5 C29 H29A 109.4 .
C30 C29 H29A 109.4 .
N5 C29 H29B 109.4 .
C30 C29 H29B 109.4 .
H29A C29 H29B 108.0 .
N4 C30 C31 121.8(6) .
N4 C30 C29 114.5(5) .
C31 C30 C29 123.5(6) .
C30 C31 C32 118.8(6) .
C30 C31 H31 120.6 .
C32 C31 H31 120.6 .
C33 C32 C31 119.2(6) .
C33 C32 H32 120.4 .
C31 C32 H32 120.4 .
C32 C33 C34 119.7(6) .
C32 C33 H33 120.2 .
C34 C33 H33 120.2 .
N4 C34 C33 121.8(6) .
N4 C34 H34 119.1 .
C33 C34 H34 119.1 .
N5 C35 C36 108.6(5) .
N5 C35 H35A 110.0 .
C36 C35 H35A 110.0 .
N5 C35 H35B 110.0 .
C36 C35 H35B 110.0 .
H35A C35 H35B 108.3 .
N6 C36 C37 121.6(7) .
N6 C36 C35 114.4(6) .
C37 C36 C35 123.9(7) .
C38 C37 C36 119.1(9) .
C38 C37 H37 120.5 .
C36 C37 H37 120.5 .
C39 C38 C37 119.3(9) .
C39 C38 H38 120.3 .
C37 C38 H38 120.3 .
C38 C39 C40 119.8(8) .
C38 C39 H39 120.1 .
C40 C39 H39 120.1 .
N6 C40 C39 120.7(9) .
N6 C40 H40 119.7 .
C39 C40 H40 119.7 .

loop_
_geom_bond_atom_site_label_1
_geom_bond_atom_site_label_2
_geom_bond_distance
_geom_bond_site_symmetry_2
Co1 O1 1.851(4) .
Co1 O3 1.900(4) .
Co1 N4 1.920(5) .
Co1 N6 1.936(6) .
Co1 O4 1.939(4) .
Co1 N5 2.021(5) .
Co2 O2 1.890(6) .
Co2 O3 1.915(4) .
Co2 N1 1.918(6) .
Co2 O5 1.921(4) .
Co2 N2 1.964(5) .
Co2 N3 2.017(6) .
P1 F40 1.397(13) .
P1 F1 1.519(8) .
P1 F60 1.534(11) .
P1 F51 1.547(10) .
P1 F3 1.584(5) .
P1 F2 1.587(5) .
P1 F61 1.700(10) .
P1 F50 1.716(13) .
P1 F41 1.820(13) .
P20 P21 1.14(4) .
P20 F7 1.523(8) .
P20 F8 1.568(9) .
P20 F10 1.573(10) .
P20 F11 1.597(10) .
P20 F90 1.612(10) .
P20 F12 1.693(9) .
P20 F91 1.71(3) .
P21 F12 1.079(15) .
P21 F10 1.232(17) .
P21 F11 1.62(3) .
P21 F91 1.66(4) .
F10 F91 1.62(3) .
F40 F41 0.585(12) .
F40 F51 1.714(16) .
F50 F51 0.631(13) .
F60 F61 0.726(11) .
F90 F91 1.44(3) .
O1 O2 1.437(8) .
O3 C27 1.357(6) .
O4 C1 1.252(7) .
O5 C1 1.277(7) .
N1 C9 1.340(10) .
N1 C5 1.353(9) .
N2 C11 1.470(12) .
N2 C17 1.493(8) .
N2 C10 1.496(9) .
N3 C16 1.325(9) .
N3 C12 1.367(9) .
N4 C34 1.346(8) .
N4 C30 1.346(8) .
N5 C35 1.481(7) .
N5 C29 1.492(7) .
N5 C28 1.500(8) .
N6 C40 1.343(9) .
N6 C36 1.347(9) .
C1 C2 1.505(7) .
C2 C3 1.381(8) .
C2 C4 1.397(8) .
C3 C4 1.378(8) 3_665
C3 H3 0.9500 .
C4 C3 1.378(8) 3_665
C4 H4 0.9500 .
C5 C6 1.371(11) .
C5 H5 0.9500 .
C6 C7 1.383(12) .
C6 H6 0.9500 .
C7 C8 1.395(12) .
C7 H7 0.9500 .
C8 C9 1.375(11) .
C8 H8 0.9500 .
C9 C10 1.478(10) .
C10 H10A 0.9900 .
C10 H10B 0.9900 .
C11 C12 1.520(12) .
C11 H11A 0.9900 .
C11 H11B 0.9900 .
C12 C13 1.355(12) .
C13 C14 1.370(13) .
C13 H13 0.9500 .
C14 C15 1.378(12) .
C14 H14 0.9500 .
C15 C16 1.386(11) .
C15 H15 0.9500 .
C16 H16 0.9500 .
C17 C18 1.483(8) .
C17 H17A 0.9900 .
C17 H17B 0.9900 .
C18 C27 1.393(8) .
C18 C19 1.395(8) .
C19 C20 1.389(9) .
C19 H19 0.9500 .
C20 C25 1.392(9) .
C20 C21 1.534(8) .
C21 C24 1.520(10) .
C21 C23 1.523(12) .
C21 C22 1.535(12) .
C22 H22A 0.9800 .
C22 H22B 0.9800 .
C22 H22C 0.9800 .
C23 H23A 0.9800 .
C23 H23B 0.9800 .
C23 H23C 0.9800 .
C24 H24A 0.9800 .
C24 H24B 0.9800 .
C24 H24C 0.9800 .
C25 C26 1.399(8) .
C25 H25 0.9500 .
C26 C27 1.391(8) .
C26 C28 1.510(8) .
C28 H28A 0.9900 .
C28 H28B 0.9900 .
C29 C30 1.497(9) .
C29 H29A 0.9900 .
C29 H29B 0.9900 .
C30 C31 1.377(8) .
C31 C32 1.387(10) .
C31 H31 0.9500 .
C32 C33 1.361(10) .
C32 H32 0.9500 .
C33 C34 1.373(9) .
C33 H33 0.9500 .
C34 H34 0.9500 .
C35 C36 1.509(9) .
C35 H35A 0.9900 .
C35 H35B 0.9900 .
C36 C37 1.379(10) .
C37 C38 1.378(13) .
C37 H37 0.9500 .
C38 C39 1.365(15) .
C38 H38 0.9500 .
C39 C40 1.392(13) .
C39 H39 0.9500 .
C40 H40 0.9500 .
